data_7128404
loop_
_publ_author_name
'Zhang, Wande'
'Wei, Shiqiang'
'Wang, Wenyao'
'Qu, Jingping'
'Wang, Baomin'

_publ_section_title
;
 Catalytic asymmetric construction of C-4 alkenyl substituted pyrazolone
 derivatives bearing multiple stereoelements.
;
_journal_issue 53
_journal_name_full 'Chemical communications (Cambridge, England)'
_journal_page_first 6550
_journal_page_last 6553
_journal_paper_doi 10.1039/d1cc01123e
_journal_volume 57
_journal_year 2021
_chemical_absolute_configuration s
_chemical_formula_sum 'C40.5 H31 Br Cl N2 O2'
_chemical_formula_weight 693.03
_space_group_crystal_system triclinic
_space_group_IT_number 1
_space_group_name_Hall 'P 1'
_space_group_name_H-M_alt 'P 1'
_atom_sites_solution_hydrogens geom
_audit_creation_method SHELXL-2014/7
_audit_update_record
;
2020-06-27 deposited with the CCDC.	2021-06-02 downloaded from the CCDC.
;
_cell_angle_alpha 76.8917(14)
_cell_angle_beta 72.6390(14)
_cell_angle_gamma 64.8651(14)
_cell_formula_units_Z 2
_cell_length_a 10.6491(7)
_cell_length_b 10.9218(7)
_cell_length_c 16.5496(11)
_cell_measurement_reflns_used 9908
_cell_measurement_temperature 200(2)
_cell_measurement_theta_max 25.8192
_cell_measurement_theta_min 2.9097
_cell_volume 1652.00(19)
_computing_cell_refinement 'Bruker SAINT'
_computing_data_collection 'Bruker APEX2'
_computing_data_reduction 'Bruker SAINT'
_computing_molecular_graphics 'Bruker SHELXTL'
_computing_publication_material 'Bruker SHELXTL'
_computing_structure_refinement 'SHELXL-2014 (Sheldrick 2014)'
_computing_structure_solution 'SHELXS-97 (Sheldrick 2008)'
_diffrn_ambient_temperature 200(2)
_diffrn_measured_fraction_theta_full 0.998
_diffrn_measured_fraction_theta_max 0.998
_diffrn_measurement_device_type 'Bruker APEX-II CCD'
_diffrn_measurement_method '\f and \w scans'
_diffrn_radiation_type MoK\a
_diffrn_radiation_wavelength 0.71073
_diffrn_reflns_av_R_equivalents 0.0439
_diffrn_reflns_av_unetI/netI 0.0644
_diffrn_reflns_Laue_measured_fraction_full 0.998
_diffrn_reflns_Laue_measured_fraction_max 0.998
_diffrn_reflns_limit_h_max 12
_diffrn_reflns_limit_h_min -12
_diffrn_reflns_limit_k_max 12
_diffrn_reflns_limit_k_min -12
_diffrn_reflns_limit_l_max 19
_diffrn_reflns_limit_l_min -19
_diffrn_reflns_number 38987
_diffrn_reflns_point_group_measured_fraction_full 0.992
_diffrn_reflns_point_group_measured_fraction_max 0.992
_diffrn_reflns_theta_full 24.998
_diffrn_reflns_theta_max 24.998
_diffrn_reflns_theta_min 2.773
_exptl_absorpt_coefficient_mu 1.364
_exptl_absorpt_correction_type empirical
_exptl_absorpt_process_details SADABS
_exptl_crystal_colour colorless
_exptl_crystal_density_diffrn 1.393
_exptl_crystal_description block
_exptl_crystal_F_000 712
_exptl_crystal_size_max 0.340
_exptl_crystal_size_mid 0.300
_exptl_crystal_size_min 0.260
_exptl_transmission_factor_max 0.7456
_exptl_transmission_factor_min 0.6510
_refine_diff_density_max 0.511
_refine_diff_density_min -0.576
_refine_diff_density_rms 0.055
_refine_ls_abs_structure_details
;
 Flack x determined using 3664 quotients [(I+)-(I-)]/[(I+)+(I-)]
 (Parsons, Flack and Wagner, Acta Cryst. B69 (2013) 249-259).
;
_refine_ls_abs_structure_Flack 0.031(4)
_refine_ls_extinction_method none
_refine_ls_goodness_of_fit_ref 1.042
_refine_ls_hydrogen_treatment 'riding mode'
_refine_ls_matrix_type full
_refine_ls_number_parameters 838
_refine_ls_number_reflns 11569
_refine_ls_number_restraints 3
_refine_ls_restrained_S_all 1.042
_refine_ls_R_factor_all 0.0708
_refine_ls_R_factor_gt 0.0467
_refine_ls_shift/su_max 0.096
_refine_ls_shift/su_mean 0.002
_refine_ls_structure_factor_coef Fsqd
_refine_ls_weighting_details 'w=1/[\s^2^(Fo^2^)+(0.0638P)^2^+0.1826P] where P=(Fo^2^+2Fc^2^)/3'
_refine_ls_weighting_scheme calc
_refine_ls_wR_factor_gt 0.1134
_refine_ls_wR_factor_ref 0.1223
_reflns_Friedel_coverage 0.988
_reflns_Friedel_fraction_full 0.986
_reflns_Friedel_fraction_max 0.986
_reflns_number_gt 8897
_reflns_number_total 11569
_reflns_threshold_expression 'I > 2\s(I)'
_cod_data_source_file d1cc01123e2.cif
_cod_data_source_block 1
_cod_depositor_comments 'Adding full bibliography for 7128404.cif.'
_cod_original_cell_volume 1652.01(19)
_cod_original_formula_sum 'C40.50 H31 Br Cl N2 O2'
_cod_database_code 7128404
_shelx_shelxl_version_number 2014/7
_shelx_space_group_comment
;
The symmetry employed for this shelxl refinement is uniquely defined
by the following loop, which should always be used as a source of
symmetry information in preference to the above space-group names.
They are only intended as comments.
;
_shelx_estimated_absorpt_t_min 0.654
_shelx_estimated_absorpt_t_max 0.718

loop_
_space_group_symop_operation_xyz
'x, y, z'

loop_
_atom_site_label
_atom_site_type_symbol
_atom_site_fract_x
_atom_site_fract_y
_atom_site_fract_z
_atom_site_U_iso_or_equiv
_atom_site_adp_type
_atom_site_occupancy
_atom_site_site_symmetry_order
_atom_site_calc_flag
_atom_site_refinement_flags_posn
_atom_site_refinement_flags_adp
_atom_site_refinement_flags_occupancy
_atom_site_disorder_assembly
_atom_site_disorder_group
Br1 Br 0.54279(8) 0.68989(7) 0.32065(5) 0.0704(3) Uani 1 1 d . . . . .
Br2 Br 1.07038(11) 1.18350(10) 0.27323(5) 0.0959(4) Uani 1 1 d . . . . .
N3 N 0.8076(5) 0.8866(4) 0.6229(3) 0.0278(11) Uani 1 1 d . . . . .
N1 N 0.8329(5) 0.9535(5) -0.0270(3) 0.0297(11) Uani 1 1 d . . . . .
C4 C 0.5557(6) 0.5566(5) 0.5478(3) 0.0267(12) Uani 1 1 d . . . . .
C5 C 0.6739(8) 0.7725(7) 0.2585(4) 0.0438(17) Uani 1 1 d . . . . .
O4 O 0.9542(4) 0.6648(4) 0.5989(3) 0.0360(10) Uani 1 1 d . . . . .
C7 C 0.5988(6) 0.6913(6) 0.6841(4) 0.0288(13) Uani 1 1 d . . . . .
H7A H 0.5855 0.7721 0.7038 0.035 Uiso 1 1 calc R U . . .
C8 C 1.0494(6) 1.1552(6) -0.0931(4) 0.0321(13) Uani 1 1 d . . . . .
H8A H 0.9649 1.1671 -0.1078 0.039 Uiso 1 1 calc R U . . .
C9 C 0.9846(9) 1.0571(9) 0.3310(4) 0.055(2) Uani 1 1 d . . . . .
C10 C 1.1394(6) 1.2182(6) -0.1558(4) 0.0320(13) Uani 1 1 d . . . . .
O3 O 0.9356(4) 0.4532(4) 0.5469(3) 0.0499(12) Uani 1 1 d . . . . .
H3A H 0.9232 0.5261 0.5629 0.075 Uiso 1 1 calc R U . . .
O1 O 1.3015(4) 0.8158(4) -0.0015(3) 0.0462(11) Uani 1 1 d . . . . .
H1A H 1.2205 0.8301 -0.0073 0.069 Uiso 1 1 calc R U . . .
N4 N 0.6772(5) 0.9821(4) 0.6065(3) 0.0276(11) Uani 1 1 d . . . . .
H4A H 0.6354 1.0661 0.6199 0.033 Uiso 1 1 calc R U . . .
C14 C 0.7845(6) 0.8779(6) -0.0624(4) 0.0308(13) Uani 1 1 d . . . . .
O2 O 1.0675(4) 0.8100(4) -0.0298(3) 0.0389(10) Uani 1 1 d . . . . .
C16 C 0.6803(6) 0.5636(5) 0.5591(3) 0.0272(12) Uani 1 1 d . . . . .
C17 C 1.1950(6) 1.0554(6) 0.0163(3) 0.0272(12) Uani 1 1 d . . . . .
C18 C 0.7292(6) 0.7828(5) 0.5527(4) 0.0256(12) Uani 1 1 d . . . . .
C19 C 1.2978(6) 0.9285(6) 0.0231(4) 0.0341(14) Uani 1 1 d . . . . .
C20 C 0.8462(6) 0.7666(6) 0.5933(4) 0.0272(12) Uani 1 1 d . . . . .
C21 C 0.9630(6) 0.9141(6) -0.0121(4) 0.0278(13) Uani 1 1 d . . . . .
C22 C 0.3185(7) 0.5412(7) 0.5136(4) 0.0415(16) Uani 1 1 d . . . . .
H22A H 0.2384 0.5382 0.5012 0.050 Uiso 1 1 calc R U . . .
C23 C 0.7370(6) 1.2606(6) 0.0609(4) 0.0302(13) Uani 1 1 d . . . . .
C24 C 0.8840(6) 0.9260(6) 0.6617(3) 0.0273(12) Uani 1 1 d . . . . .
C25 C 0.9558(5) 1.0244(5) 0.0344(3) 0.0257(12) Uani 1 1 d . . . . .
N2 N 0.7406(5) 1.0833(5) -0.0034(3) 0.0303(11) Uani 1 1 d . . . . .
H2A H 0.6532 1.1280 -0.0108 0.036 Uiso 1 1 calc R U . . .
C27 C 0.5444(6) 0.5948(6) 0.7476(4) 0.0282(13) Uani 1 1 d . . . . .
C28 C 1.3274(6) 1.1395(6) 0.0743(3) 0.0318(13) Uani 1 1 d . . . . .
C29 C 1.1101(7) 1.3015(6) 0.0337(4) 0.0360(14) Uani 1 1 d . . . . .
H29A H 1.0310 1.3237 0.0100 0.043 Uiso 1 1 calc R U . . .
C30 C 0.6290(5) 0.9274(5) 0.5688(3) 0.0252(12) Uani 1 1 d . . . . .
C31 C 0.4427(6) 0.9441(6) 0.4994(4) 0.0384(14) Uani 1 1 d . . . . .
H31A H 0.5024 0.8578 0.4800 0.046 Uiso 1 1 calc R U . . .
C32 C 1.2079(6) 1.1654(6) 0.0413(4) 0.0284(13) Uani 1 1 d . . . . .
C33 C 0.8066(6) 1.1255(6) 0.0312(3) 0.0263(12) Uani 1 1 d . . . . .
C34 C 0.6288(7) 0.9112(7) 0.2477(4) 0.0414(15) Uani 1 1 d . . . . .
H34A H 0.5321 0.9666 0.2692 0.050 Uiso 1 1 calc R U . . .
C35 C 1.3387(7) 1.2469(7) 0.0998(4) 0.0429(17) Uani 1 1 d . . . . .
H35A H 1.4180 1.2284 0.1223 0.051 Uiso 1 1 calc R U . . .
C36 C 0.4896(5) 1.0007(5) 0.5459(3) 0.0263(12) Uani 1 1 d . . . . .
C37 C 0.6638(5) 0.6770(5) 0.6030(3) 0.0248(12) Uani 1 1 d . . . . .
C38 C 0.3011(6) 0.6456(7) 0.5576(4) 0.0382(14) Uani 1 1 d . . . . .
H38A H 0.2085 0.7120 0.5758 0.046 Uiso 1 1 calc R U . . .
C39 C 0.8109(6) 0.4631(6) 0.5332(4) 0.0361(14) Uani 1 1 d . . . . .
C40 C 0.4497(7) 0.4453(6) 0.4890(4) 0.0381(15) Uani 1 1 d . . . . .
H40A H 0.4605 0.3732 0.4611 0.046 Uiso 1 1 calc R U . . .
C41 C 0.7080(7) 0.3525(6) 0.4785(4) 0.0430(16) Uani 1 1 d . . . . .
H41A H 0.7190 0.2793 0.4516 0.052 Uiso 1 1 calc R U . . .
C42 C 0.6433(7) 0.8691(7) -0.1463(4) 0.0424(16) Uani 1 1 d . . . . .
H42A H 0.5768 0.9141 -0.1815 0.051 Uiso 1 1 calc R U . . .
C43 C 0.3636(8) 0.5562(7) 0.8662(4) 0.0469(17) Uani 1 1 d . . . . .
H43A H 0.2747 0.5913 0.9055 0.056 Uiso 1 1 calc R U . . .
C44 C 0.9733(6) 0.9567(6) 0.1247(4) 0.0315(13) Uani 1 1 d . . . . .
H44A H 1.0707 0.8857 0.1207 0.038 Uiso 1 1 calc R U . . .
H44B H 0.9638 1.0260 0.1581 0.038 Uiso 1 1 calc R U . . .
C45 C 0.4020(6) 1.1282(6) 0.5718(4) 0.0408(15) Uani 1 1 d . . . . .
H45A H 0.4336 1.1694 0.6023 0.049 Uiso 1 1 calc R U . . .
C46 C 0.6237(7) 0.4561(6) 0.7521(4) 0.0400(15) Uani 1 1 d . . . . .
H46A H 0.7137 0.4210 0.7138 0.048 Uiso 1 1 calc R U . . .
C47 C 1.1276(7) 1.4005(7) 0.0599(4) 0.0479(17) Uani 1 1 d . . . . .
H47A H 1.0589 1.4910 0.0549 0.057 Uiso 1 1 calc R U . . .
C48 C 0.7266(6) 0.9690(6) 0.2048(4) 0.0360(14) Uani 1 1 d . . . . .
H48A H 0.6957 1.0654 0.1975 0.043 Uiso 1 1 calc R U . . .
C50 C 0.9751(6) 0.8277(7) 0.7115(4) 0.0401(15) Uani 1 1 d . . . . .
H50A H 0.9841 0.7355 0.7208 0.048 Uiso 1 1 calc R U . . .
C51 C 1.2424(8) 1.3754(8) 0.0939(4) 0.0482(18) Uani 1 1 d . . . . .
H51A H 1.2522 1.4465 0.1123 0.058 Uiso 1 1 calc R U . . .
C52 C 1.4167(6) 0.9030(6) 0.0556(4) 0.0381(14) Uani 1 1 d . . . . .
H52A H 1.4871 0.8134 0.0600 0.046 Uiso 1 1 calc R U . . .
C53 C 1.0680(5) 1.0834(6) -0.0181(4) 0.0281(12) Uani 1 1 d . . . . .
C54 C 1.4302(6) 1.0046(7) 0.0802(4) 0.0407(15) Uani 1 1 d . . . . .
H54A H 1.5103 0.9858 0.1021 0.049 Uiso 1 1 calc R U . . .
C55 C 0.8696(7) 1.0598(7) 0.6499(5) 0.0460(16) Uani 1 1 d . . . . .
H55A H 0.8068 1.1261 0.6166 0.055 Uiso 1 1 calc R U . . .
C56 C 0.5709(6) 0.4502(6) 0.5041(4) 0.0315(13) Uani 1 1 d . . . . .
C57 C 1.2888(7) 1.1615(7) -0.1726(4) 0.0398(15) Uani 1 1 d . . . . .
H57A H 1.3357 1.0764 -0.1428 0.048 Uiso 1 1 calc R U . . .
C58 C 0.6931(7) 0.7277(7) -0.1274(5) 0.0482(17) Uani 1 1 d . . . . .
H58A H 0.6620 0.6760 -0.1503 0.058 Uiso 1 1 calc R U . . .
C59 C 0.7866(7) 1.2949(6) 0.1184(4) 0.0390(14) Uani 1 1 d . . . . .
H59A H 0.8693 1.2307 0.1372 0.047 Uiso 1 1 calc R U . . .
C60 C 1.0510(7) 0.8684(9) 0.7466(5) 0.0556(19) Uani 1 1 d . . . . .
H60A H 1.1135 0.8031 0.7804 0.067 Uiso 1 1 calc R U . . .
C61 C 1.3675(8) 1.2265(7) -0.2310(4) 0.0491(17) Uani 1 1 d . . . . .
H61A H 1.4685 1.1857 -0.2411 0.059 Uiso 1 1 calc R U . . .
C62 C 0.7177(8) 1.4203(7) 0.1481(4) 0.0483(17) Uani 1 1 d . . . . .
H62A H 0.7509 1.4419 0.1882 0.058 Uiso 1 1 calc R U . . .
C63 C 0.6906(6) 0.9446(6) -0.1138(4) 0.0346(14) Uani 1 1 d . . . . .
H63A H 0.6581 1.0407 -0.1273 0.041 Uiso 1 1 calc R U . . .
C64 C 1.0701(9) 0.9279(10) 0.3610(5) 0.062(2) Uani 1 1 d . . . . .
H64A H 1.1695 0.9034 0.3532 0.075 Uiso 1 1 calc R U . . .
C65 C 1.3052(8) 1.3477(7) -0.2750(4) 0.0508(18) Uani 1 1 d . . . . .
H65A H 1.3620 1.3932 -0.3137 0.061 Uiso 1 1 calc R U . . .
C66 C 0.6203(6) 1.3579(6) 0.0327(4) 0.0379(14) Uani 1 1 d . . . . .
H66A H 0.5858 1.3377 -0.0073 0.045 Uiso 1 1 calc R U . . .
C67 C 0.8119(9) 0.6914(7) 0.2284(5) 0.0545(19) Uani 1 1 d . . . . .
H67A H 0.8418 0.5951 0.2373 0.065 Uiso 1 1 calc R U . . .
C68 C 0.8641(6) 0.8691(6) 0.4123(4) 0.0326(14) Uani 1 1 d . . . . .
C70 C 0.4146(6) 0.6525(6) 0.5742(4) 0.0300(13) Uani 1 1 d . . . . .
H70A H 0.3997 0.7236 0.6044 0.036 Uiso 1 1 calc R U . . .
C71 C 1.0071(7) 0.8350(8) 0.4027(4) 0.0478(17) Uani 1 1 d . . . . .
H71A H 1.0639 0.7470 0.4249 0.057 Uiso 1 1 calc R U . . .
C72 C 0.9092(7) 0.7519(6) 0.1842(4) 0.0432(15) Uani 1 1 d . . . . .
H72A H 1.0054 0.6961 0.1620 0.052 Uiso 1 1 calc R U . . .
C73 C 0.4172(7) 0.6434(7) 0.8059(4) 0.0405(15) Uani 1 1 d . . . . .
H73A H 0.3648 0.7389 0.8047 0.049 Uiso 1 1 calc R U . . .
C74 C 1.0774(8) 1.3395(7) -0.2046(4) 0.0472(16) Uani 1 1 d . . . . .
H74A H 0.9768 1.3787 -0.1974 0.057 Uiso 1 1 calc R U . . .
C75 C 0.5707(9) 0.3686(7) 0.8129(4) 0.0536(18) Uani 1 1 d . . . . .
H75A H 0.6249 0.2733 0.8159 0.064 Uiso 1 1 calc R U . . .
C76 C 1.0383(8) 1.0030(9) 0.7337(5) 0.062(2) Uani 1 1 d . . . . .
H76A H 1.0930 1.0290 0.7574 0.075 Uiso 1 1 calc R U . . .
C77 C 0.8327(7) 0.7398(7) -0.0429(5) 0.0468(17) Uani 1 1 d . . . . .
H77A H 0.8978 0.6955 -0.0069 0.056 Uiso 1 1 calc R U . . .
C78 C 0.5525(7) 1.4840(6) 0.0615(5) 0.0520(18) Uani 1 1 d . . . . .
H78A H 0.4724 1.5502 0.0411 0.062 Uiso 1 1 calc R U . . .
C80 C 0.9469(9) 1.0972(8) 0.6867(6) 0.063(2) Uani 1 1 d . . . . .
H80A H 0.9360 1.1897 0.6790 0.076 Uiso 1 1 calc R U . . .
C81 C 0.3104(7) 1.0126(7) 0.4814(5) 0.0503(17) Uani 1 1 d . . . . .
H81A H 0.2776 0.9731 0.4507 0.060 Uiso 1 1 calc R U . . .
C82 C 1.1603(9) 1.4046(7) -0.2637(4) 0.057(2) Uani 1 1 d . . . . .
H82A H 1.1162 1.4881 -0.2960 0.068 Uiso 1 1 calc R U . . .
C83 C 0.8241(7) 0.3584(6) 0.4904(5) 0.0470(17) Uani 1 1 d . . . . .
H83A H 0.9156 0.2922 0.4700 0.056 Uiso 1 1 calc R U . . .
C84 C 0.4410(8) 0.4182(8) 0.8686(4) 0.0501(18) Uani 1 1 d . . . . .
H84A H 0.4046 0.3571 0.9088 0.060 Uiso 1 1 calc R U . . .
C85 C 0.2263(7) 1.1382(7) 0.5081(6) 0.062(2) Uani 1 1 d . . . . .
H85A H 0.1357 1.1865 0.4946 0.075 Uiso 1 1 calc R U . . .
C87 C 0.6002(7) 1.5139(6) 0.1192(5) 0.0503(18) Uani 1 1 d . . . . .
H87A H 0.5518 1.6005 0.1397 0.060 Uiso 1 1 calc R U . . .
C88 C 0.7826(7) 0.9997(7) 0.3814(4) 0.0398(15) Uani 1 1 d . . . . .
H88A H 0.6830 1.0255 0.3894 0.048 Uiso 1 1 calc R U . . .
C92 C 0.8673(6) 0.8924(6) 0.1722(4) 0.0312(13) Uani 1 1 d . . . . .
C94 C 0.7962(6) 0.7685(5) 0.4563(3) 0.0297(12) Uani 1 1 d . . . . .
H94A H 0.8690 0.6751 0.4500 0.036 Uiso 1 1 calc R U . . .
H94B H 0.7211 0.7811 0.4280 0.036 Uiso 1 1 calc R U . . .
C91 C 0.2707(7) 1.1948(7) 0.5537(5) 0.0554(19) Uani 1 1 d . . . . .
H91A H 0.2101 1.2810 0.5730 0.067 Uiso 1 1 calc R U . . .
C93 C 0.8437(8) 1.0936(7) 0.3389(4) 0.0474(17) Uani 1 1 d . . . . .
H93A H 0.7877 1.1813 0.3159 0.057 Uiso 1 1 calc R U . . .
C95 C 0.7871(8) 0.6644(7) -0.0756(5) 0.0544(19) Uani 1 1 d . . . . .
H95A H 0.8212 0.5683 -0.0621 0.065 Uiso 1 1 calc R U . . .
Cl2 Cl 1.4469(3) 0.2806(3) 0.3006(2) 0.1044(9) Uani 1 1 d . . . . .
Cl1 Cl 1.2043(9) 0.5262(7) 0.3000(4) 0.299(5) Uani 1 1 d . . . . .
C96 C 1.259(2) 0.3905(18) 0.3274(11) 0.178(9) Uani 1 1 d . . . . .
H96B H 1.2072 0.3489 0.3085 0.214 Uiso 1 1 calc R U . . .
H96A H 1.2295 0.3822 0.3904 0.214 Uiso 1 1 calc R U . . .

loop_
_atom_site_aniso_label
_atom_site_aniso_U_11
_atom_site_aniso_U_22
_atom_site_aniso_U_33
_atom_site_aniso_U_23
_atom_site_aniso_U_13
_atom_site_aniso_U_12
Br1 0.1019(7) 0.0888(6) 0.0482(4) -0.0067(4) 0.0023(4) -0.0761(5)
Br2 0.1494(10) 0.1422(9) 0.0468(5) -0.0069(5) 0.0070(5) -0.1251(8)
N3 0.022(2) 0.029(3) 0.037(3) -0.003(2) -0.013(2) -0.011(2)
N1 0.027(3) 0.030(3) 0.036(3) -0.011(2) -0.010(2) -0.010(2)
C4 0.031(3) 0.026(3) 0.026(3) -0.001(2) -0.007(2) -0.015(2)
C5 0.061(5) 0.060(4) 0.033(4) -0.008(3) -0.010(3) -0.045(4)
O4 0.025(2) 0.031(2) 0.056(3) -0.0115(19) -0.0182(19) -0.0054(19)
C7 0.029(3) 0.028(3) 0.034(3) -0.005(2) -0.013(3) -0.011(2)
C8 0.030(3) 0.035(3) 0.034(3) -0.008(3) -0.011(3) -0.011(3)
C9 0.079(6) 0.087(6) 0.022(3) -0.010(4) 0.001(3) -0.058(5)
C10 0.036(3) 0.029(3) 0.031(3) -0.006(3) -0.011(3) -0.009(3)
O3 0.026(2) 0.035(2) 0.089(4) -0.022(2) -0.023(2) 0.0016(19)
O1 0.030(2) 0.036(2) 0.075(3) -0.014(2) -0.020(2) -0.0059(19)
N4 0.027(3) 0.020(2) 0.035(3) -0.008(2) -0.007(2) -0.006(2)
C14 0.034(3) 0.035(3) 0.031(3) -0.006(3) -0.010(3) -0.017(3)
O2 0.034(2) 0.030(2) 0.059(3) -0.018(2) -0.017(2) -0.007(2)
C16 0.028(3) 0.023(3) 0.032(3) -0.007(2) -0.008(2) -0.008(2)
C17 0.026(3) 0.035(3) 0.025(3) -0.005(2) -0.009(2) -0.013(3)
C18 0.021(3) 0.021(3) 0.033(3) -0.006(2) -0.006(2) -0.004(2)
C19 0.026(3) 0.035(3) 0.040(3) -0.006(3) -0.010(3) -0.008(3)
C20 0.023(3) 0.034(3) 0.028(3) -0.006(2) -0.004(2) -0.014(3)
C21 0.033(3) 0.025(3) 0.031(3) -0.003(2) -0.014(3) -0.013(3)
C22 0.043(4) 0.048(4) 0.051(4) -0.005(3) -0.016(3) -0.030(3)
C23 0.027(3) 0.033(3) 0.033(3) -0.005(2) -0.002(2) -0.017(3)
C24 0.022(3) 0.037(3) 0.030(3) -0.011(3) -0.004(2) -0.015(2)
C25 0.024(3) 0.032(3) 0.027(3) -0.011(2) -0.008(2) -0.011(2)
N2 0.023(2) 0.032(3) 0.038(3) -0.009(2) -0.012(2) -0.006(2)
C27 0.030(3) 0.031(3) 0.028(3) -0.003(2) -0.012(3) -0.013(3)
C28 0.032(3) 0.050(4) 0.021(3) -0.001(3) -0.004(2) -0.027(3)
C29 0.037(3) 0.043(4) 0.034(3) -0.009(3) -0.009(3) -0.017(3)
C30 0.027(3) 0.025(3) 0.026(3) -0.003(2) -0.004(2) -0.013(2)
C31 0.034(3) 0.035(3) 0.053(4) -0.004(3) -0.018(3) -0.015(3)
C32 0.028(3) 0.033(3) 0.024(3) -0.002(2) -0.003(2) -0.014(3)
C33 0.026(3) 0.035(3) 0.024(3) -0.005(2) -0.005(2) -0.016(2)
C34 0.044(4) 0.050(4) 0.034(3) -0.008(3) -0.002(3) -0.025(3)
C35 0.047(4) 0.071(5) 0.031(3) -0.005(3) -0.006(3) -0.043(4)
C36 0.021(3) 0.025(3) 0.032(3) -0.001(2) -0.006(2) -0.009(2)
C37 0.022(3) 0.026(3) 0.035(3) -0.005(2) -0.013(2) -0.011(2)
C38 0.032(3) 0.047(4) 0.041(3) -0.005(3) -0.006(3) -0.021(3)
C39 0.028(3) 0.027(3) 0.055(4) -0.012(3) -0.017(3) -0.004(3)
C40 0.053(4) 0.036(3) 0.044(4) -0.007(3) -0.015(3) -0.031(3)
C41 0.046(4) 0.028(3) 0.059(4) -0.020(3) -0.014(3) -0.009(3)
C42 0.036(3) 0.056(4) 0.044(4) -0.020(3) -0.012(3) -0.017(3)
C43 0.055(4) 0.062(5) 0.032(4) -0.010(3) -0.005(3) -0.031(4)
C44 0.032(3) 0.030(3) 0.036(3) -0.008(3) -0.010(3) -0.010(3)
C45 0.033(4) 0.031(3) 0.054(4) -0.011(3) -0.006(3) -0.008(3)
C46 0.042(4) 0.031(3) 0.043(4) -0.002(3) -0.009(3) -0.012(3)
C47 0.054(4) 0.040(4) 0.049(4) -0.008(3) -0.010(3) -0.018(3)
C48 0.038(4) 0.037(3) 0.035(3) -0.002(3) -0.009(3) -0.016(3)
C50 0.032(3) 0.050(4) 0.040(4) -0.011(3) -0.013(3) -0.012(3)
C51 0.066(5) 0.053(4) 0.044(4) -0.012(3) -0.008(4) -0.039(4)
C52 0.022(3) 0.039(3) 0.048(4) 0.001(3) -0.014(3) -0.005(3)
C53 0.020(3) 0.033(3) 0.035(3) -0.014(3) -0.006(2) -0.008(2)
C54 0.032(3) 0.056(4) 0.036(3) 0.002(3) -0.014(3) -0.017(3)
C55 0.050(4) 0.047(4) 0.059(4) -0.008(3) -0.017(3) -0.031(3)
C56 0.040(3) 0.026(3) 0.037(3) -0.005(2) -0.015(3) -0.016(3)
C57 0.040(4) 0.042(4) 0.035(3) -0.001(3) -0.009(3) -0.015(3)
C58 0.051(4) 0.056(4) 0.056(4) -0.020(3) -0.016(4) -0.028(4)
C59 0.040(4) 0.037(4) 0.044(4) -0.010(3) -0.014(3) -0.012(3)
C60 0.039(4) 0.083(6) 0.051(4) -0.021(4) -0.016(3) -0.018(4)
C61 0.052(4) 0.061(5) 0.034(4) 0.000(3) -0.004(3) -0.028(4)
C62 0.064(5) 0.045(4) 0.044(4) -0.015(3) -0.011(3) -0.024(4)
C63 0.028(3) 0.037(3) 0.042(3) -0.009(3) -0.008(3) -0.014(3)
C64 0.052(4) 0.105(7) 0.048(4) -0.018(5) 0.004(4) -0.052(5)
C65 0.066(5) 0.057(5) 0.037(4) -0.003(3) -0.008(3) -0.034(4)
C66 0.034(3) 0.034(3) 0.050(4) -0.006(3) -0.010(3) -0.016(3)
C67 0.082(6) 0.040(4) 0.051(4) -0.005(3) -0.014(4) -0.033(4)
C68 0.037(3) 0.037(3) 0.026(3) -0.009(3) -0.004(3) -0.016(3)
C70 0.032(3) 0.030(3) 0.031(3) -0.006(3) -0.007(3) -0.014(3)
C71 0.042(4) 0.062(5) 0.045(4) -0.004(3) -0.011(3) -0.026(3)
C72 0.051(4) 0.035(3) 0.044(4) -0.004(3) -0.012(3) -0.016(3)
C73 0.044(4) 0.043(4) 0.040(4) -0.009(3) -0.011(3) -0.020(3)
C74 0.048(4) 0.044(4) 0.041(4) -0.004(3) -0.014(3) -0.007(3)
C75 0.075(5) 0.037(4) 0.046(4) 0.007(3) -0.012(4) -0.025(4)
C76 0.046(4) 0.090(6) 0.070(5) -0.042(5) -0.013(4) -0.028(4)
C77 0.054(4) 0.042(4) 0.056(4) -0.001(3) -0.029(3) -0.021(3)
C78 0.044(4) 0.028(3) 0.074(5) -0.005(3) -0.015(4) -0.004(3)
C80 0.068(5) 0.061(5) 0.083(6) -0.026(4) -0.013(5) -0.041(4)
C81 0.041(4) 0.045(4) 0.073(5) -0.009(3) -0.028(3) -0.012(3)
C82 0.084(6) 0.041(4) 0.040(4) 0.008(3) -0.014(4) -0.025(4)
C83 0.039(4) 0.028(3) 0.068(5) -0.024(3) -0.014(3) 0.002(3)
C84 0.070(5) 0.061(5) 0.033(4) 0.001(3) -0.007(3) -0.044(4)
C85 0.028(4) 0.048(4) 0.107(7) -0.009(4) -0.032(4) 0.001(3)
C87 0.051(4) 0.024(3) 0.067(5) -0.015(3) -0.005(4) -0.008(3)
C88 0.048(4) 0.047(4) 0.028(3) -0.008(3) -0.003(3) -0.023(3)
C92 0.040(3) 0.037(3) 0.027(3) -0.005(3) -0.012(3) -0.021(3)
C94 0.034(3) 0.029(3) 0.030(3) -0.004(2) -0.010(2) -0.013(3)
C91 0.036(4) 0.042(4) 0.084(6) -0.017(4) -0.020(4) -0.002(3)
C93 0.065(5) 0.049(4) 0.027(3) -0.007(3) 0.001(3) -0.028(4)
C95 0.074(5) 0.039(4) 0.073(5) -0.006(3) -0.035(4) -0.030(4)
Cl2 0.0952(18) 0.109(2) 0.0985(19) -0.0399(16) -0.0258(15) -0.0137(16)
Cl1 0.369(9) 0.185(5) 0.217(5) -0.133(4) -0.190(6) 0.147(6)
C96 0.34(3) 0.186(16) 0.138(13) 0.046(12) -0.123(16) -0.205(19)

loop_
_atom_type_symbol
_atom_type_description
_atom_type_scat_dispersion_real
_atom_type_scat_dispersion_imag
_atom_type_scat_source
C C 0.0033 0.0016 'International Tables Vol C Tables 4.2.6.8 and 6.1.1.4'
H H 0.0000 0.0000 'International Tables Vol C Tables 4.2.6.8 and 6.1.1.4'
N N 0.0061 0.0033 'International Tables Vol C Tables 4.2.6.8 and 6.1.1.4'
O O 0.0106 0.0060 'International Tables Vol C Tables 4.2.6.8 and 6.1.1.4'
Br Br -0.2901 2.4595 'International Tables Vol C Tables 4.2.6.8 and 6.1.1.4'
Cl Cl 0.1484 0.1585 'International Tables Vol C Tables 4.2.6.8 and 6.1.1.4'

loop_
_geom_angle_atom_site_label_1
_geom_angle_atom_site_label_2
_geom_angle_atom_site_label_3
_geom_angle
_geom_angle_site_symmetry_1
_geom_angle_site_symmetry_3
_geom_angle_publ_flag
C20 N3 N4 112.2(4) . . ?
C20 N3 C24 128.9(5) . . ?
N4 N3 C24 118.9(4) . . ?
C21 N1 N2 112.8(4) . . ?
C21 N1 C14 127.2(5) . . ?
N2 N1 C14 120.1(4) . . ?
C56 C4 C70 116.3(5) . . ?
C56 C4 C16 119.2(5) . . ?
C70 C4 C16 124.4(5) . . ?
C67 C5 C34 121.6(6) . . ?
C67 C5 Br1 118.9(5) . . ?
C34 C5 Br1 119.5(5) . . ?
C37 C7 C27 127.2(5) . . ?
C53 C8 C10 129.4(5) . . ?
C64 C9 C93 122.0(7) . . ?
C64 C9 Br2 118.7(6) . . ?
C93 C9 Br2 119.2(6) . . ?
C74 C10 C57 116.7(6) . . ?
C74 C10 C8 119.6(6) . . ?
C57 C10 C8 123.7(5) . . ?
C30 N4 N3 108.7(4) . . ?
C63 C14 C77 121.3(5) . . ?
C63 C14 N1 119.9(5) . . ?
C77 C14 N1 118.8(5) . . ?
C39 C16 C4 119.3(5) . . ?
C39 C16 C37 121.7(5) . . ?
C4 C16 C37 118.9(4) . . ?
C19 C17 C32 119.4(5) . . ?
C19 C17 C53 121.6(5) . . ?
C32 C17 C53 119.0(5) . . ?
C20 C18 C30 100.0(4) . . ?
C20 C18 C94 107.4(4) . . ?
C30 C18 C94 112.5(4) . . ?
C20 C18 C37 107.4(4) . . ?
C30 C18 C37 112.3(4) . . ?
C94 C18 C37 115.8(4) . . ?
C17 C19 O1 125.4(5) . . ?
C17 C19 C52 121.2(5) . . ?
O1 C19 C52 113.3(5) . . ?
O4 C20 N3 126.6(5) . . ?
O4 C20 C18 126.7(5) . . ?
N3 C20 C18 106.7(4) . . ?
O2 C21 N1 127.8(5) . . ?
O2 C21 C25 125.5(5) . . ?
N1 C21 C25 106.7(5) . . ?
C40 C22 C38 119.7(6) . . ?
C66 C23 C59 117.8(5) . . ?
C66 C23 C33 120.8(5) . . ?
C59 C23 C33 121.4(5) . . ?
C55 C24 N3 120.0(5) . . ?
C55 C24 C50 120.6(5) . . ?
N3 C24 C50 119.4(5) . . ?
C33 C25 C53 111.4(4) . . ?
C33 C25 C21 99.3(4) . . ?
C53 C25 C21 109.1(4) . . ?
C33 C25 C44 113.7(4) . . ?
C53 C25 C44 115.7(4) . . ?
C21 C25 C44 106.0(4) . . ?
C33 N2 N1 107.8(4) . . ?
C73 C27 C46 119.1(6) . . ?
C73 C27 C7 120.0(5) . . ?
C46 C27 C7 120.8(5) . . ?
C32 C28 C54 118.4(5) . . ?
C32 C28 C35 119.1(6) . . ?
C54 C28 C35 122.5(6) . . ?
C47 C29 C32 120.7(6) . . ?
N4 C30 C36 121.9(5) . . ?
N4 C30 C18 112.4(5) . . ?
C36 C30 C18 125.7(5) . . ?
C81 C31 C36 120.2(6) . . ?
C29 C32 C28 117.0(5) . . ?
C29 C32 C17 123.7(5) . . ?
C28 C32 C17 119.3(5) . . ?
N2 C33 C23 120.2(5) . . ?
N2 C33 C25 113.1(5) . . ?
C23 C33 C25 126.7(5) . . ?
C5 C34 C48 118.5(6) . . ?
C51 C35 C28 123.0(6) . . ?
C45 C36 C31 118.8(5) . . ?
C45 C36 C30 119.8(5) . . ?
C31 C36 C30 121.4(5) . . ?
C7 C37 C16 123.5(5) . . ?
C7 C37 C18 117.2(5) . . ?
C16 C37 C18 119.2(5) . . ?
C70 C38 C22 120.7(6) . . ?
O3 C39 C16 124.4(5) . . ?
O3 C39 C83 114.9(5) . . ?
C16 C39 C83 120.7(5) . . ?
C22 C40 C56 121.2(5) . . ?
C83 C41 C56 122.6(5) . . ?
C63 C42 C58 120.3(6) . . ?
C84 C43 C73 119.1(6) . . ?
C92 C44 C25 114.2(4) . . ?
C36 C45 C91 120.3(6) . . ?
C75 C46 C27 119.5(6) . . ?
C29 C47 C51 122.6(6) . . ?
C92 C48 C34 122.5(6) . . ?
C60 C50 C24 118.1(6) . . ?
C35 C51 C47 117.6(6) . . ?
C54 C52 C19 120.3(5) . . ?
C8 C53 C17 122.7(5) . . ?
C8 C53 C25 118.0(5) . . ?
C17 C53 C25 119.2(5) . . ?
C52 C54 C28 121.3(5) . . ?
C24 C55 C80 119.7(7) . . ?
C41 C56 C40 122.1(5) . . ?
C41 C56 C4 117.9(5) . . ?
C40 C56 C4 120.0(5) . . ?
C61 C57 C10 121.1(6) . . ?
C95 C58 C42 119.3(6) . . ?
C23 C59 C62 121.0(6) . . ?
C76 C60 C50 121.4(7) . . ?
C57 C61 C65 121.5(7) . . ?
C87 C62 C59 119.2(6) . . ?
C14 C63 C42 118.8(6) . . ?
C9 C64 C71 118.6(7) . . ?
C82 C65 C61 119.8(7) . . ?
C23 C66 C78 121.2(6) . . ?
C5 C67 C72 119.0(6) . . ?
C71 C68 C88 118.5(6) . . ?
C71 C68 C94 121.0(5) . . ?
C88 C68 C94 120.5(5) . . ?
C38 C70 C4 122.0(5) . . ?
C64 C71 C68 120.8(7) . . ?
C92 C72 C67 121.0(6) . . ?
C27 C73 C43 121.5(6) . . ?
C10 C74 C82 121.2(7) . . ?
C46 C75 C84 120.8(7) . . ?
C80 C76 C60 119.4(7) . . ?
C14 C77 C95 120.1(6) . . ?
C87 C78 C66 120.0(6) . . ?
C76 C80 C55 120.8(7) . . ?
C85 C81 C31 119.5(6) . . ?
C65 C82 C74 119.7(7) . . ?
C41 C83 C39 120.1(5) . . ?
C43 C84 C75 120.1(6) . . ?
C91 C85 C81 120.9(6) . . ?
C78 C87 C62 120.7(6) . . ?
C93 C88 C68 121.5(6) . . ?
C48 C92 C72 117.4(6) . . ?
C48 C92 C44 122.1(5) . . ?
C72 C92 C44 120.5(5) . . ?
C68 C94 C18 113.2(4) . . ?
C85 C91 C45 120.2(6) . . ?
C88 C93 C9 118.4(7) . . ?
C58 C95 C77 120.2(6) . . ?
Cl1 C96 Cl2 124.3(13) . . ?

loop_
_geom_bond_atom_site_label_1
_geom_bond_atom_site_label_2
_geom_bond_distance
_geom_bond_site_symmetry_2
_geom_bond_publ_flag
Br1 C5 1.901(6) . ?
Br2 C9 1.899(7) . ?
N3 C20 1.356(7) . ?
N3 N4 1.399(6) . ?
N3 C24 1.412(7) . ?
N1 C21 1.347(7) . ?
N1 N2 1.402(6) . ?
N1 C14 1.432(7) . ?
C4 C56 1.433(8) . ?
C4 C70 1.423(8) . ?
C4 C16 1.429(8) . ?
C5 C67 1.360(10) . ?
C5 C34 1.367(9) . ?
O4 C20 1.224(6) . ?
C7 C37 1.325(8) . ?
C7 C27 1.484(8) . ?
C8 C53 1.330(8) . ?
C8 C10 1.454(9) . ?
C9 C64 1.388(12) . ?
C9 C93 1.351(11) . ?
C10 C74 1.390(9) . ?
C10 C57 1.403(9) . ?
O3 C39 1.370(7) . ?
O1 C19 1.363(7) . ?
N4 C30 1.278(7) . ?
C14 C63 1.365(8) . ?
C14 C77 1.365(9) . ?
O2 C21 1.225(7) . ?
C16 C39 1.373(8) . ?
C16 C37 1.497(7) . ?
C17 C19 1.359(8) . ?
C17 C32 1.427(8) . ?
C17 C53 1.508(7) . ?
C18 C20 1.515(8) . ?
C18 C30 1.515(7) . ?
C18 C94 1.554(8) . ?
C18 C37 1.553(7) . ?
C19 C52 1.418(8) . ?
C21 C25 1.535(7) . ?
C22 C40 1.351(9) . ?
C22 C38 1.407(9) . ?
C23 C66 1.375(8) . ?
C23 C59 1.399(8) . ?
C23 C33 1.466(8) . ?
C24 C55 1.376(9) . ?
C24 C50 1.401(8) . ?
C25 C33 1.509(8) . ?
C25 C53 1.542(8) . ?
C25 C44 1.538(8) . ?
N2 C33 1.293(7) . ?
C27 C73 1.374(8) . ?
C27 C46 1.384(8) . ?
C28 C32 1.427(8) . ?
C28 C54 1.416(9) . ?
C28 C35 1.393(9) . ?
C29 C47 1.351(9) . ?
C29 C32 1.410(8) . ?
C30 C36 1.475(8) . ?
C31 C81 1.374(9) . ?
C31 C36 1.389(8) . ?
C34 C48 1.379(9) . ?
C35 C51 1.344(10) . ?
C36 C45 1.386(8) . ?
C38 C70 1.352(8) . ?
C39 C83 1.414(8) . ?
C40 C56 1.409(8) . ?
C41 C83 1.338(9) . ?
C41 C56 1.401(9) . ?
C42 C63 1.391(8) . ?
C42 C58 1.396(10) . ?
C43 C84 1.375(10) . ?
C43 C73 1.386(9) . ?
C44 C92 1.510(8) . ?
C45 C91 1.365(9) . ?
C46 C75 1.388(9) . ?
C47 C51 1.394(10) . ?
C48 C92 1.376(9) . ?
C50 C60 1.375(9) . ?
C52 C54 1.339(9) . ?
C55 C80 1.383(10) . ?
C57 C61 1.360(9) . ?
C58 C95 1.367(10) . ?
C59 C62 1.375(9) . ?
C60 C76 1.390(12) . ?
C61 C65 1.353(10) . ?
C62 C87 1.374(10) . ?
C64 C71 1.393(10) . ?
C65 C82 1.367(11) . ?
C66 C78 1.376(9) . ?
C67 C72 1.398(10) . ?
C68 C71 1.373(9) . ?
C68 C88 1.390(9) . ?
C68 C94 1.503(8) . ?
C72 C92 1.387(8) . ?
C74 C82 1.395(10) . ?
C75 C84 1.372(10) . ?
C76 C80 1.359(12) . ?
C77 C95 1.380(9) . ?
C78 C87 1.359(10) . ?
C81 C85 1.369(10) . ?
C85 C91 1.359(11) . ?
C88 C93 1.392(9) . ?
Cl2 C96 1.82(2) . ?
Cl1 C96 1.365(16) . ?
